data_7123316
loop_
_publ_author_name
'Sindt, Ammon J.'
'Smith, Mark D.'
'Berens, Samuel'
'Vasenkov, Sergey'
'Bowers, Clifford'
'Shimizu, Linda S.'

_publ_section_title
;
 Single-crystal-to-single-crystal guest exchange in columnar assembled
 brominated triphenylamine bis-urea macrocycles
;
_journal_name_full 'Chemical Communications'
_journal_paper_doi 10.1039/C9CC01725A
_journal_year 2019
_chemical_formula_moiety 'C42 H36 Br2 N6 O2'
_chemical_formula_sum 'C42 H36 Br2 N6 O2'
_chemical_formula_weight 816.59
_space_group_crystal_system monoclinic
_space_group_IT_number 14
_space_group_name_Hall '-P 2ybc'
_space_group_name_H-M_alt 'P 1 21/c 1'
_symmetry_space_group_name_Hall '-P 2ybc'
_symmetry_space_group_name_H-M 'P 1 21/c 1'
_atom_sites_solution_hydrogens mixed
_atom_sites_solution_primary dual
_audit_creation_date 2019-01-18
_audit_creation_method
;
Olex2 1.2
(compiled 2018.05.29 svn.r3508 for OlexSys, GUI svn.r5506)
;
_audit_update_record
;
2019-02-25 deposited with the CCDC.    2019-04-18 downloaded from the CCDC.
;
_cell_angle_alpha 90
_cell_angle_beta 100.316(2)
_cell_angle_gamma 90
_cell_formula_units_Z 2
_cell_length_a 15.8204(7)
_cell_length_b 4.6117(2)
_cell_length_c 26.8694(12)
_cell_measurement_reflns_used 9970
_cell_measurement_temperature 100(2)
_cell_measurement_theta_max 27.561
_cell_measurement_theta_min 2.617
_cell_volume 1928.67(15)
_computing_cell_refinement 'SAINT+ Ver. 8.38A (Bruker-AXS, 2016)'
_computing_data_collection 'Bruker APEX3 v2016.5-0 (Bruker, 2016)'
_computing_data_reduction 'SAINT+ Ver. 8.38A (Bruker-AXS, 2016)'
_computing_molecular_graphics 'Olex2 (Dolomanov et al., 2009)'
_computing_publication_material 'Olex2 (Dolomanov et al., 2009)'
_computing_structure_refinement 'XL (Sheldrick, 2008)'
_computing_structure_solution 'XT (Sheldrick, 2015)'
_diffrn_ambient_temperature 100(2)
_diffrn_detector 'Bruker PHOTON-100 area detector'
_diffrn_detector_area_resol_mean 10.4
_diffrn_detector_type 'CMOS area detector'
_diffrn_measured_fraction_theta_full 0.996
_diffrn_measured_fraction_theta_max 0.996
_diffrn_measurement_device 'three-circle diffractometer'
_diffrn_measurement_device_type 'Bruker D8 QUEST'
_diffrn_measurement_method '\w and \f scans'
_diffrn_radiation_monochromator 'mirror optics'
_diffrn_radiation_probe x-ray
_diffrn_radiation_type MoK\a
_diffrn_radiation_wavelength 0.71073
_diffrn_reflns_av_R_equivalents 0.0610
_diffrn_reflns_av_unetI/netI 0.0358
_diffrn_reflns_Laue_measured_fraction_full 0.996
_diffrn_reflns_Laue_measured_fraction_max 0.996
_diffrn_reflns_limit_h_max 20
_diffrn_reflns_limit_h_min -20
_diffrn_reflns_limit_k_max 6
_diffrn_reflns_limit_k_min -6
_diffrn_reflns_limit_l_max 33
_diffrn_reflns_limit_l_min -34
_diffrn_reflns_number 28652
_diffrn_reflns_point_group_measured_fraction_full 0.996
_diffrn_reflns_point_group_measured_fraction_max 0.996
_diffrn_reflns_theta_full 27.589
_diffrn_reflns_theta_max 27.589
_diffrn_reflns_theta_min 2.617
_diffrn_source 'microfocus sealed X-ray tube'
_diffrn_source_type 'Incoatec I\ms'
_diffrn_standards_number 0
_exptl_absorpt_coefficient_mu 2.145
_exptl_absorpt_correction_T_max 0.7456
_exptl_absorpt_correction_T_min 0.6445
_exptl_absorpt_correction_type multi-scan
_exptl_absorpt_process_details
;
SADABS-2016/2 (Bruker,2016/2) was used for absorption correction.
wR2(int) was 0.1468 before and 0.0588 after correction.
The Ratio of minimum to maximum transmission is 0.8644.
The \l/2 correction factor is Not present.
;
_exptl_crystal_colour colourless
_exptl_crystal_colour_primary colourless
_exptl_crystal_density_diffrn 1.406
_exptl_crystal_description needle
_exptl_crystal_F_000 832
_exptl_crystal_size_max 0.4
_exptl_crystal_size_mid 0.04
_exptl_crystal_size_min 0.03
_refine_diff_density_max 0.505
_refine_diff_density_min -0.472
_refine_diff_density_rms 0.069
_refine_ls_extinction_method none
_refine_ls_goodness_of_fit_ref 1.038
_refine_ls_hydrogen_treatment mixed
_refine_ls_matrix_type full
_refine_ls_number_parameters 242
_refine_ls_number_reflns 4436
_refine_ls_number_restraints 2
_refine_ls_restrained_S_all 1.039
_refine_ls_R_factor_all 0.0426
_refine_ls_R_factor_gt 0.0310
_refine_ls_shift/su_max 0.002
_refine_ls_shift/su_mean 0.000
_refine_ls_structure_factor_coef Fsqd
_refine_ls_weighting_details 'w=1/[\s^2^(Fo^2^)+(0.0328P)^2^+1.5049P] where P=(Fo^2^+2Fc^2^)/3'
_refine_ls_weighting_scheme calc
_refine_ls_wR_factor_gt 0.0729
_refine_ls_wR_factor_ref 0.0775
_reflns_Friedel_coverage 0.000
_reflns_number_gt 3673
_reflns_number_total 4436
_reflns_threshold_expression 'I > 2\s(I)'
_cod_data_source_file c9cc01725a2.cif
_cod_data_source_block brnph3dmc_mt2
_cod_depositor_comments
;
The following automatic conversions were performed:

'_diffrn_radiation_probe' value 'X-ray' changed to 'x-ray' according
to
/home/data/users/saulius/crontab/automatic-downloads/rss-feeds/RSC/lib/dictionaries/cif_core.dic
dictionary named 'cif_core.dic' version 2.4.2 from 2011-04-26.

Automatic conversion script
Id: cif_fix_values 4973 2017-02-22 13:04:09Z antanas 
;
_cod_database_code 7123316
_shelx_shelxl_version_number 2018/3
_shelx_space_group_comment
;
The symmetry employed for this shelxl refinement is uniquely defined
by the following loop, which should always be used as a source of
symmetry information in preference to the above space-group names.
They are only intended as comments.
;
_shelx_estimated_absorpt_t_max 0.938
_shelx_estimated_absorpt_t_min 0.481
_olex2_refinement_description
;
1. Fixed Uiso
 At 1.2 times of:
  All C(H) groups, All C(H,H) groups
2. Restrained distances
 N1-H1 = N2-H2
 0.85 with sigma of 0.02
3. Uiso/Uaniso restraints and constraints
Uiso(H2) = Uiso(H1)
4.a Secondary CH2 refined with riding coordinates:
 C2(H2A,H2B), C21(H21A,H21B)
4.b Aromatic/amide H refined with riding coordinates:
 C4(H4), C5(H5), C7(H7), C8(H8), C10(H10), C11(H11), C13(H13), C14(H14),
 C16(H16), C17(H17), C19(H19), C20(H20)
;
_olex2_submission_special_instructions 'No special instructions were received'

loop_
_space_group_symop_operation_xyz
'x, y, z'
'-x, y+1/2, -z+1/2'
'-x, -y, -z'
'x, -y-1/2, z-1/2'

loop_
_atom_site_label
_atom_site_type_symbol
_atom_site_fract_x
_atom_site_fract_y
_atom_site_fract_z
_atom_site_U_iso_or_equiv
_atom_site_adp_type
_atom_site_occupancy
_atom_site_site_symmetry_order
_atom_site_calc_flag
_atom_site_refinement_flags_posn
Br1 Br 1.17486(2) 0.85851(6) 0.72133(2) 0.02505(8) Uani 1 1 d .
O1 O 0.60222(9) 0.8962(3) 0.33679(6) 0.0208(3) Uani 1 1 d .
N1 N 0.53413(10) 0.4647(4) 0.31816(7) 0.0173(4) Uani 1 1 d D
H1 H 0.5400(14) 0.288(4) 0.3208(9) 0.014(4) Uiso 1 1 d D
N2 N 0.67420(10) 0.4749(4) 0.35709(6) 0.0153(3) Uani 1 1 d D
H2 H 0.6721(14) 0.299(4) 0.3562(9) 0.014(4) Uiso 1 1 d D
N3 N 0.82046(11) 0.6614(4) 0.59475(6) 0.0209(4) Uani 1 1 d .
C1 C 0.60322(12) 0.6277(4) 0.33745(7) 0.0131(4) Uani 1 1 d .
C2 C 0.75533(12) 0.6118(5) 0.37780(7) 0.0161(4) Uani 1 1 d .
H2A H 0.755518 0.810785 0.364016 0.019 Uiso 1 1 calc R
H2B H 0.802283 0.502547 0.366431 0.019 Uiso 1 1 calc R
C3 C 0.77336(12) 0.6277(4) 0.43479(7) 0.0149(4) Uani 1 1 d .
C4 C 0.84951(12) 0.5221(5) 0.46262(8) 0.0175(4) Uani 1 1 d .
H4 H 0.891283 0.440350 0.445404 0.021 Uiso 1 1 calc R
C5 C 0.86597(13) 0.5334(5) 0.51515(8) 0.0190(4) Uani 1 1 d .
H5 H 0.918366 0.458289 0.533422 0.023 Uiso 1 1 calc R
C6 C 0.80583(13) 0.6546(5) 0.54106(7) 0.0180(4) Uani 1 1 d .
C7 C 0.73003(13) 0.7657(5) 0.51333(8) 0.0203(4) Uani 1 1 d .
H7 H 0.688915 0.852435 0.530467 0.024 Uiso 1 1 calc R
C8 C 0.71395(13) 0.7512(5) 0.46119(8) 0.0186(4) Uani 1 1 d .
H8 H 0.661569 0.826619 0.442948 0.022 Uiso 1 1 calc R
C9 C 0.90431(12) 0.6978(5) 0.62284(8) 0.0170(4) Uani 1 1 d .
C10 C 0.96166(14) 0.8906(5) 0.60665(8) 0.0212(4) Uani 1 1 d .
H10 H 0.944905 0.992977 0.575777 0.025 Uiso 1 1 calc R
C11 C 1.04284(14) 0.9346(5) 0.63506(8) 0.0218(5) Uani 1 1 d .
H11 H 1.081647 1.066086 0.623801 0.026 Uiso 1 1 calc R
C12 C 1.06660(12) 0.7852(5) 0.67991(8) 0.0180(4) Uani 1 1 d .
C13 C 1.01187(13) 0.5870(5) 0.69615(8) 0.0191(4) Uani 1 1 d .
H13 H 1.029395 0.482244 0.726698 0.023 Uiso 1 1 calc R
C14 C 0.93102(13) 0.5431(5) 0.66725(8) 0.0188(4) Uani 1 1 d .
H14 H 0.893380 0.405347 0.677970 0.023 Uiso 1 1 calc R
C15 C 0.75125(12) 0.6077(5) 0.62102(8) 0.0174(4) Uani 1 1 d .
C16 C 0.74653(12) 0.7555(5) 0.66536(8) 0.0176(4) Uani 1 1 d .
H16 H 0.787986 0.899765 0.677495 0.021 Uiso 1 1 calc R
C17 C 0.68110(12) 0.6929(5) 0.69212(8) 0.0174(4) Uani 1 1 d .
H17 H 0.679249 0.792064 0.722893 0.021 Uiso 1 1 calc R
C18 C 0.61858(12) 0.4882(5) 0.67463(7) 0.0156(4) Uani 1 1 d .
C19 C 0.62223(14) 0.3496(5) 0.62921(8) 0.0220(4) Uani 1 1 d .
H19 H 0.578816 0.213729 0.616016 0.026 Uiso 1 1 calc R
C20 C 0.68800(14) 0.4056(5) 0.60278(8) 0.0227(5) Uani 1 1 d .
H20 H 0.689918 0.305634 0.572086 0.027 Uiso 1 1 calc R
C21 C 0.54885(12) 0.4163(5) 0.70429(8) 0.0181(4) Uani 1 1 d .
H21A H 0.543864 0.202924 0.706589 0.022 Uiso 1 1 calc R
H21B H 0.565454 0.492689 0.739105 0.022 Uiso 1 1 calc R

loop_
_atom_site_aniso_label
_atom_site_aniso_U_11
_atom_site_aniso_U_22
_atom_site_aniso_U_33
_atom_site_aniso_U_23
_atom_site_aniso_U_13
_atom_site_aniso_U_12
Br1 0.01937(11) 0.04145(15) 0.01459(11) -0.00474(10) 0.00373(7) -0.00583(10)
O1 0.0220(7) 0.0128(8) 0.0253(8) 0.0009(6) -0.0018(6) -0.0007(6)
N1 0.0138(8) 0.0122(9) 0.0250(10) -0.0014(7) 0.0010(7) 0.0007(7)
N2 0.0163(8) 0.0113(8) 0.0172(9) -0.0019(7) -0.0001(6) -0.0001(7)
N3 0.0170(8) 0.0351(11) 0.0107(8) -0.0016(8) 0.0026(6) -0.0013(8)
C1 0.0160(8) 0.0156(10) 0.0081(9) -0.0017(7) 0.0037(7) 0.0001(8)
C2 0.0129(8) 0.0221(11) 0.0135(9) -0.0019(8) 0.0030(7) -0.0016(8)
C3 0.0150(8) 0.0157(10) 0.0140(9) -0.0016(8) 0.0028(7) -0.0019(8)
C4 0.0165(9) 0.0227(11) 0.0145(10) -0.0007(8) 0.0059(7) 0.0021(8)
C5 0.0168(9) 0.0248(11) 0.0151(10) 0.0028(8) 0.0018(8) 0.0036(8)
C6 0.0198(9) 0.0227(11) 0.0116(9) -0.0010(8) 0.0032(7) -0.0015(8)
C7 0.0189(9) 0.0267(11) 0.0165(10) -0.0039(9) 0.0060(8) 0.0036(9)
C8 0.0167(9) 0.0220(10) 0.0163(10) -0.0029(8) 0.0005(8) 0.0035(8)
C9 0.0168(9) 0.0222(12) 0.0131(10) -0.0037(8) 0.0052(7) 0.0013(8)
C10 0.0269(10) 0.0217(11) 0.0145(10) 0.0024(8) 0.0026(8) -0.0014(9)
C11 0.0257(10) 0.0232(12) 0.0176(11) -0.0010(9) 0.0072(8) -0.0068(9)
C12 0.0151(9) 0.0259(12) 0.0135(10) -0.0053(8) 0.0038(7) 0.0008(8)
C13 0.0196(9) 0.0261(12) 0.0128(10) 0.0023(8) 0.0056(8) 0.0025(8)
C14 0.0190(9) 0.0250(11) 0.0145(10) 0.0015(8) 0.0085(8) -0.0011(8)
C15 0.0159(9) 0.0226(11) 0.0138(10) 0.0008(8) 0.0031(7) 0.0022(8)
C16 0.0142(9) 0.0237(10) 0.0141(10) -0.0033(8) 0.0001(7) -0.0023(8)
C17 0.0138(9) 0.0235(12) 0.0145(10) -0.0037(8) 0.0016(7) 0.0028(8)
C18 0.0145(9) 0.0182(10) 0.0139(10) 0.0031(8) 0.0016(7) 0.0031(8)
C19 0.0239(10) 0.0227(11) 0.0188(11) -0.0033(9) 0.0023(8) -0.0069(9)
C20 0.0299(11) 0.0232(12) 0.0164(10) -0.0074(9) 0.0082(9) -0.0032(9)
C21 0.0134(9) 0.0243(12) 0.0163(10) 0.0025(8) 0.0016(7) 0.0000(8)

loop_
_atom_type_symbol
_atom_type_description
_atom_type_scat_dispersion_real
_atom_type_scat_dispersion_imag
_atom_type_scat_source
C C 0.0033 0.0016 'International Tables Vol C Tables 4.2.6.8 and 6.1.1.4'
H H 0.0000 0.0000 'International Tables Vol C Tables 4.2.6.8 and 6.1.1.4'
Br Br -0.2901 2.4595 'International Tables Vol C Tables 4.2.6.8 and 6.1.1.4'
N N 0.0061 0.0033 'International Tables Vol C Tables 4.2.6.8 and 6.1.1.4'
O O 0.0106 0.0060 'International Tables Vol C Tables 4.2.6.8 and 6.1.1.4'

loop_
_geom_angle_atom_site_label_1
_geom_angle_atom_site_label_2
_geom_angle_atom_site_label_3
_geom_angle
_geom_angle_site_symmetry_1
_geom_angle_site_symmetry_3
C1 N1 H1 116.5(16) . .
C1 N1 C21 123.98(18) . 3_666
C21 N1 H1 119.4(16) 3_666 .
C1 N2 H2 118.9(16) . .
C1 N2 C2 122.70(18) . .
C2 N2 H2 118.3(16) . .
C6 N3 C15 119.95(16) . .
C9 N3 C6 120.76(16) . .
C9 N3 C15 119.10(16) . .
O1 C1 N1 122.90(18) . .
O1 C1 N2 122.33(18) . .
N2 C1 N1 114.76(18) . .
N2 C2 H2A 108.8 . .
N2 C2 H2B 108.8 . .
N2 C2 C3 113.86(16) . .
H2A C2 H2B 107.7 . .
C3 C2 H2A 108.8 . .
C3 C2 H2B 108.8 . .
C4 C3 C2 121.23(17) . .
C4 C3 C8 117.88(18) . .
C8 C3 C2 120.89(17) . .
C3 C4 H4 119.3 . .
C3 C4 C5 121.41(19) . .
C5 C4 H4 119.3 . .
C4 C5 H5 119.9 . .
C4 C5 C6 120.15(19) . .
C6 C5 H5 119.9 . .
C5 C6 N3 121.00(18) . .
C7 C6 N3 120.27(18) . .
C7 C6 C5 118.72(19) . .
C6 C7 H7 119.7 . .
C8 C7 C6 120.69(19) . .
C8 C7 H7 119.7 . .
C3 C8 H8 119.4 . .
C7 C8 C3 121.13(19) . .
C7 C8 H8 119.4 . .
C10 C9 N3 120.66(19) . .
C14 C9 N3 120.61(19) . .
C14 C9 C10 118.72(19) . .
C9 C10 H10 119.6 . .
C11 C10 C9 120.8(2) . .
C11 C10 H10 119.6 . .
C10 C11 H11 120.4 . .
C12 C11 C10 119.2(2) . .
C12 C11 H11 120.4 . .
C11 C12 Br1 119.92(16) . .
C11 C12 C13 121.17(19) . .
C13 C12 Br1 118.89(16) . .
C12 C13 H13 120.4 . .
C12 C13 C14 119.12(19) . .
C14 C13 H13 120.4 . .
C9 C14 H14 119.5 . .
C13 C14 C9 120.9(2) . .
C13 C14 H14 119.5 . .
C16 C15 N3 120.28(18) . .
C16 C15 C20 119.10(19) . .
C20 C15 N3 120.62(19) . .
C15 C16 H16 120.0 . .
C15 C16 C17 120.09(19) . .
C17 C16 H16 120.0 . .
C16 C17 H17 119.4 . .
C18 C17 C16 121.15(19) . .
C18 C17 H17 119.4 . .
C17 C18 C19 118.16(19) . .
C17 C18 C21 121.01(18) . .
C19 C18 C21 120.82(19) . .
C18 C19 H19 119.4 . .
C20 C19 C18 121.2(2) . .
C20 C19 H19 119.4 . .
C15 C20 H20 119.9 . .
C19 C20 C15 120.2(2) . .
C19 C20 H20 119.9 . .
N1 C21 C18 112.95(17) 3_666 .
N1 C21 H21A 109.0 3_666 .
N1 C21 H21B 109.0 3_666 .
C18 C21 H21A 109.0 . .
C18 C21 H21B 109.0 . .
H21A C21 H21B 107.8 . .

loop_
_geom_bond_atom_site_label_1
_geom_bond_atom_site_label_2
_geom_bond_distance
_geom_bond_site_symmetry_2
Br1 C12 1.898(2) .
O1 C1 1.239(2) .
N1 H1 0.820(16) .
N1 C1 1.351(3) .
N1 C21 1.451(2) 3_666
N2 H2 0.810(16) .
N2 C1 1.350(2) .
N2 C2 1.449(2) .
N3 C6 1.420(3) .
N3 C9 1.414(3) .
N3 C15 1.427(3) .
C2 H2A 0.9900 .
C2 H2B 0.9900 .
C2 C3 1.508(3) .
C3 C4 1.387(3) .
C3 C8 1.397(3) .
C4 H4 0.9500 .
C4 C5 1.389(3) .
C5 H5 0.9500 .
C5 C6 1.393(3) .
C6 C7 1.391(3) .
C7 H7 0.9500 .
C7 C8 1.380(3) .
C8 H8 0.9500 .
C9 C10 1.394(3) .
C9 C14 1.390(3) .
C10 H10 0.9500 .
C10 C11 1.386(3) .
C11 H11 0.9500 .
C11 C12 1.381(3) .
C12 C13 1.382(3) .
C13 H13 0.9500 .
C13 C14 1.387(3) .
C14 H14 0.9500 .
C15 C16 1.386(3) .
C15 C20 1.391(3) .
C16 H16 0.9500 .
C16 C17 1.392(3) .
C17 H17 0.9500 .
C17 C18 1.387(3) .
C18 C19 1.388(3) .
C18 C21 1.509(3) .
C19 H19 0.9500 .
C19 C20 1.385(3) .
C20 H20 0.9500 .
C21 H21A 0.9900 .
C21 H21B 0.9900 .

loop_
_geom_hbond_atom_site_label_D
_geom_hbond_atom_site_label_H
_geom_hbond_atom_site_label_A
_geom_hbond_distance_DH
_geom_hbond_distance_HA
_geom_hbond_distance_DA
_geom_hbond_angle_DHA
_geom_hbond_site_symmetry_A
_geom_hbond_publ_flag
N1 H1 O1 0.820(16) 2.067(17) 2.845(2) 158(2) 1_545 yes
N2 H2 O1 0.810(16) 2.179(18) 2.915(2) 151(2) 1_545 yes

loop_
_geom_torsion_atom_site_label_1
_geom_torsion_atom_site_label_2
_geom_torsion_atom_site_label_3
_geom_torsion_atom_site_label_4
_geom_torsion
_geom_torsion_site_symmetry_1
_geom_torsion_site_symmetry_4
Br1 C12 C13 C14 176.86(16) . .
N2 C2 C3 C4 126.8(2) . .
N2 C2 C3 C8 -53.6(3) . .
N3 C6 C7 C8 -177.8(2) . .
N3 C9 C10 C11 177.6(2) . .
N3 C9 C14 C13 -177.17(19) . .
N3 C15 C16 C17 -177.04(19) . .
N3 C15 C20 C19 178.4(2) . .
C1 N2 C2 C3 100.9(2) . .
C2 N2 C1 O1 -1.6(3) . .
C2 N2 C1 N1 177.67(17) . .
C2 C3 C4 C5 -179.3(2) . .
C2 C3 C8 C7 179.8(2) . .
C3 C4 C5 C6 -0.5(3) . .
C4 C3 C8 C7 -0.6(3) . .
C4 C5 C6 N3 178.3(2) . .
C4 C5 C6 C7 -0.7(3) . .
C5 C6 C7 C8 1.2(3) . .
C6 N3 C9 C10 39.9(3) . .
C6 N3 C9 C14 -140.4(2) . .
C6 N3 C15 C16 -144.4(2) . .
C6 N3 C15 C20 36.0(3) . .
C6 C7 C8 C3 -0.6(3) . .
C8 C3 C4 C5 1.1(3) . .
C9 N3 C6 C5 34.3(3) . .
C9 N3 C6 C7 -146.7(2) . .
C9 N3 C15 C16 40.7(3) . .
C9 N3 C15 C20 -139.0(2) . .
C9 C10 C11 C12 -0.1(3) . .
C10 C9 C14 C13 2.5(3) . .
C10 C11 C12 Br1 -176.40(16) . .
C10 C11 C12 C13 1.9(3) . .
C11 C12 C13 C14 -1.4(3) . .
C12 C13 C14 C9 -0.8(3) . .
C14 C9 C10 C11 -2.1(3) . .
C15 N3 C6 C5 -140.6(2) . .
C15 N3 C6 C7 38.4(3) . .
C15 N3 C9 C10 -145.2(2) . .
C15 N3 C9 C14 34.5(3) . .
C15 C16 C17 C18 -1.5(3) . .
C16 C15 C20 C19 -1.2(3) . .
C16 C17 C18 C19 -0.9(3) . .
C16 C17 C18 C21 178.68(19) . .
C17 C18 C19 C20 2.2(3) . .
C17 C18 C21 N1 106.2(2) . 3_666
C18 C19 C20 C15 -1.2(3) . .
C19 C18 C21 N1 -74.3(3) . 3_666
C20 C15 C16 C17 2.6(3) . .
C21 N1 C1 O1 -1.4(3) 3_666 .
C21 N1 C1 N2 179.33(18) 3_666 .
C21 C18 C19 C20 -177.3(2) . .
